data_4516918
loop_
_publ_author_name
'Hallinger, Madeline R.'
'Gerhard, Alison C.'
'Ritz, Mikhaila D.'
'Sacks, Joshua S.'
'Poutsma, John C.'
'Pike, Robert D.'
'Wojtas, Lukasz'
'Bebout, Deborah C.'

_publ_section_title
;
 Metal Substitution and Solvomorphism in Alkylthiolate-Bridged
 Zn<sub>3</sub> and HgZn<sub>2</sub> Metal Clusters.
;
_journal_issue 10
_journal_name_full 'ACS omega'
_journal_page_first 6391
_journal_page_last 6404
_journal_paper_doi 10.1021/acsomega.7b01087
_journal_volume 2
_journal_year 2017
_chemical_formula_moiety 'C32 H44 Hg N8 S4 Zn2, 2(Cl O4), 2(H2 O)'
_chemical_formula_sum 'C32 H48 Cl2 Hg N8 O10 S4 Zn2'
_chemical_formula_weight 1235.25
_chemical_name_systematic
;
(meso-\D,\L)-tetrakis(bis(bis((2-pyridylmethylamino)ethanethiolato-
N,N',\m~2~-S)zinc(ii))mercury(ii) diperchlorate bishydrate
;
_space_group_crystal_system tetragonal
_space_group_IT_number 82
_space_group_name_Hall 'I -4'
_space_group_name_H-M_alt 'I -4'
_atom_sites_solution_hydrogens mixed
_atom_sites_solution_primary dual
_audit_creation_method SHELXL-2014/5
_cell_angle_alpha 90
_cell_angle_beta 90
_cell_angle_gamma 90
_cell_formula_units_Z 4
_cell_length_a 17.0064(3)
_cell_length_b 17.0064(3)
_cell_length_c 15.3280(3)
_cell_measurement_reflns_used 9210
_cell_measurement_temperature 100(2)
_cell_measurement_theta_max 69.88
_cell_measurement_theta_min 3.88
_cell_volume 4433.13(14)
_computing_cell_refinement 'SAINTPLUS (Bruker AXS, 2004)'
_computing_data_reduction SAINTPLUS
_computing_molecular_graphics 'SHELXLE (Hubschle, 2011)'
_computing_publication_material 'Mercury 3.7 (CCDC, 2016)'
_computing_structure_refinement 'SHELXL-2014/5 (Sheldrick, 2014)'
_computing_structure_solution 'SHELXS97 (Sheldrick, 1997)'
_diffrn_ambient_temperature 100(2)
_diffrn_measured_fraction_theta_full 0.989
_diffrn_measured_fraction_theta_max 0.986
_diffrn_measurement_device_type 'Bruker SMART APEX II CCD'
_diffrn_measurement_method '\w and \y'
_diffrn_radiation_monochromator graphite
_diffrn_radiation_source 'fine-focus sealed tube'
_diffrn_radiation_type CuK\a
_diffrn_radiation_wavelength 1.54178
_diffrn_reflns_av_R_equivalents 0.0373
_diffrn_reflns_av_unetI/netI 0.0358
_diffrn_reflns_Laue_measured_fraction_full 0.989
_diffrn_reflns_Laue_measured_fraction_max 0.986
_diffrn_reflns_limit_h_max 20
_diffrn_reflns_limit_h_min -20
_diffrn_reflns_limit_k_max 20
_diffrn_reflns_limit_k_min -18
_diffrn_reflns_limit_l_max 18
_diffrn_reflns_limit_l_min -18
_diffrn_reflns_number 18811
_diffrn_reflns_point_group_measured_fraction_full 0.990
_diffrn_reflns_point_group_measured_fraction_max 0.986
_diffrn_reflns_theta_full 67.000
_diffrn_reflns_theta_max 69.922
_diffrn_reflns_theta_min 3.675
_exptl_absorpt_coefficient_mu 10.744
_exptl_absorpt_correction_T_max 0.8028
_exptl_absorpt_correction_T_min 0.1477
_exptl_absorpt_correction_type numerical
_exptl_absorpt_process_details 'SADABS (Sheldrick, 2004)'
_exptl_crystal_colour colourless
_exptl_crystal_density_diffrn 1.851
_exptl_crystal_description plate
_exptl_crystal_F_000 2456
_exptl_crystal_size_max 0.496
_exptl_crystal_size_mid 0.303
_exptl_crystal_size_min 0.022
_refine_diff_density_max 3.171
_refine_diff_density_min -1.055
_refine_diff_density_rms 0.165
_refine_ls_abs_structure_details
;
 Refined as an inversion twin.
;
_refine_ls_abs_structure_Flack 0.104(19)
_refine_ls_extinction_method none
_refine_ls_goodness_of_fit_ref 1.133
_refine_ls_hydrogen_treatment mixed
_refine_ls_matrix_type full
_refine_ls_number_parameters 284
_refine_ls_number_reflns 4057
_refine_ls_number_restraints 3
_refine_ls_restrained_S_all 1.133
_refine_ls_R_factor_all 0.0578
_refine_ls_R_factor_gt 0.0562
_refine_ls_shift/su_max 0.000
_refine_ls_shift/su_mean 0.000
_refine_ls_structure_factor_coef Fsqd
_refine_ls_weighting_details 'w=1/[\s^2^(Fo^2^)+(0.0623P)^2^+47.4586P] where P=(Fo^2^+2Fc^2^)/3'
_refine_ls_weighting_scheme calc
_refine_ls_wR_factor_gt 0.1381
_refine_ls_wR_factor_ref 0.1394
_reflns_Friedel_coverage 0.920
_reflns_Friedel_fraction_full 0.990
_reflns_Friedel_fraction_max 0.987
_reflns_number_gt 3906
_reflns_number_total 4057
_reflns_threshold_expression 'I > 2\s(I)'
_cod_data_source_file ao7b01087_si_002.cif
_cod_data_source_block dcb137_0m_b
_cod_original_cell_volume 4433.13(18)
_cod_database_code 4516918
_shelx_space_group_comment
;
The symmetry employed for this shelxl refinement is uniquely defined
by the following loop, which should always be used as a source of
symmetry information in preference to the above space-group names.
They are only intended as comments.
;
_shelx_estimated_absorpt_t_min 0.076
_shelx_estimated_absorpt_t_max 0.798
_shelxl_version_number 2014/5

loop_
_space_group_symop_operation_xyz
'x, y, z'
'-x, -y, z'
'y, -x, -z'
'-y, x, -z'
'x+1/2, y+1/2, z+1/2'
'-x+1/2, -y+1/2, z+1/2'
'y+1/2, -x+1/2, -z+1/2'
'-y+1/2, x+1/2, -z+1/2'

loop_
_atom_site_label
_atom_site_type_symbol
_atom_site_fract_x
_atom_site_fract_y
_atom_site_fract_z
_atom_site_U_iso_or_equiv
_atom_site_adp_type
_atom_site_occupancy
_atom_site_site_symmetry_order
_atom_site_calc_flag
_atom_site_refinement_flags_posn
_atom_site_refinement_flags_adp
_atom_site_refinement_flags_occupancy
_atom_site_disorder_assembly
_atom_site_disorder_group
Hg1 Hg 0.5000 0.0000 0.7500 0.0431(3) Uani 1 4 d S T P . .
Zn1 Zn 0.5000 0.0000 0.51711(14) 0.0267(5) Uani 1 2 d S T P . .
S1 S 0.51779(18) -0.1066(2) 0.6367(2) 0.0317(7) Uani 1 1 d . . . . .
N1 N 0.4443(6) 0.0716(6) 0.4181(7) 0.029(2) Uani 1 1 d . . . . .
N2 N 0.3818(6) -0.0423(6) 0.5200(7) 0.027(2) Uani 1 1 d . . . . .
H2 H 0.3767 -0.0824 0.4727 0.032 Uiso 1 1 calc R U . . .
C1 C 0.4766(8) 0.1131(7) 0.3517(9) 0.027(3) Uani 1 1 d . . . . .
H1 H 0.5324 0.1143 0.3484 0.032 Uiso 1 1 calc R U . . .
C2 C 0.4363(9) 0.1531(8) 0.2892(9) 0.036(3) Uani 1 1 d . . . . .
H2A H 0.4624 0.1815 0.2444 0.044 Uiso 1 1 calc R U . . .
C3 C 0.3546(8) 0.1501(6) 0.2949(9) 0.031(3) Uani 1 1 d . . . . .
H3 H 0.3233 0.1771 0.2532 0.037 Uiso 1 1 calc R U . . .
C4 C 0.3194(7) 0.1081(7) 0.3604(8) 0.031(2) Uani 1 1 d . . . . .
H4A H 0.2637 0.1056 0.3642 0.037 Uiso 1 1 calc R U . . .
C5 C 0.3662(7) 0.0692(6) 0.4214(8) 0.026(2) Uani 1 1 d . . . . .
C6 C 0.3303(6) 0.0250(7) 0.4964(9) 0.028(2) Uani 1 1 d . . . . .
H6A H 0.3242 0.0604 0.5471 0.034 Uiso 1 1 calc R U . . .
H6B H 0.2775 0.0054 0.4797 0.034 Uiso 1 1 calc R U . . .
C16 C 0.3600(7) 0.5871(8) 0.1151(9) 0.034(3) Uani 1 1 d . . . . .
H16A H 0.3356 0.6239 0.1572 0.041 Uiso 1 1 calc R U . . .
H16B H 0.3373 0.5980 0.0569 0.041 Uiso 1 1 calc R U . . .
C15 C 0.3397(7) 0.5031(7) 0.1414(8) 0.029(2) Uani 1 1 d . . . . .
H15A H 0.2820 0.4972 0.1457 0.035 Uiso 1 1 calc R U . . .
H15B H 0.3591 0.4661 0.0964 0.035 Uiso 1 1 calc R U . . .
C7 C 0.3580(7) -0.0799(7) 0.6014(9) 0.031(3) Uani 1 1 d . . . . .
H7A H 0.3057 -0.1045 0.5938 0.037 Uiso 1 1 calc R U . . .
H7B H 0.3538 -0.0398 0.6480 0.037 Uiso 1 1 calc R U . . .
Hg2 Hg 0.5000 0.5000 0.0000 0.0438(3) Uani 1 4 d S T P . .
Zn2 Zn 0.5000 0.5000 0.22611(13) 0.0214(4) Uani 1 2 d S T P . .
S2 S 0.46693(17) 0.60560(18) 0.1115(2) 0.0275(7) Uani 1 1 d . . . . .
N3 N 0.4823(5) 0.4109(5) 0.3317(6) 0.0213(18) Uani 1 1 d . . . . .
N4 N 0.3762(5) 0.4842(6) 0.2266(6) 0.021(2) Uani 1 1 d . . . . .
H4 H 0.3533 0.5199 0.2717 0.026 Uiso 1 1 calc R U . . .
C8 C 0.4186(7) -0.1433(7) 0.6283(10) 0.037(3) Uani 1 1 d . . . . .
H8A H 0.4174 -0.1864 0.5849 0.044 Uiso 1 1 calc R U . . .
H8B H 0.4029 -0.1657 0.6853 0.044 Uiso 1 1 calc R U . . .
C9 C 0.5302(9) 0.3883(10) 0.3949(11) 0.040(4) Uani 1 1 d . . . . .
H9 H 0.5813 0.4106 0.3972 0.049 Uiso 1 1 calc R U . . .
C10 C 0.5096(8) 0.3333(7) 0.4586(9) 0.035(3) Uani 1 1 d . . . . .
H10 H 0.5461 0.3177 0.5022 0.041 Uiso 1 1 calc R U . . .
C11 C 0.4350(9) 0.3025(7) 0.4564(9) 0.035(3) Uani 1 1 d . . . . .
H11 H 0.4190 0.2652 0.4990 0.042 Uiso 1 1 calc R U . . .
C12 C 0.3833(8) 0.3259(7) 0.3921(9) 0.032(3) Uani 1 1 d . . . . .
H12 H 0.3311 0.3058 0.3906 0.038 Uiso 1 1 calc R U . . .
C13 C 0.4093(7) 0.3799(6) 0.3289(8) 0.025(2) Uani 1 1 d . . . . .
C14 C 0.3601(6) 0.4024(7) 0.2529(9) 0.030(2) Uani 1 1 d . . . . .
H14A H 0.3713 0.3666 0.2034 0.036 Uiso 1 1 calc R U . . .
H14B H 0.3038 0.3969 0.2682 0.036 Uiso 1 1 calc R U . . .
Cl1A Cl 0.21138(17) 0.25927(17) 0.57276(19) 0.0315(6) Uani 0.418(12) 1 d . . P A 1
O1A O 0.1303(6) 0.2472(10) 0.5872(8) 0.052(4) Uani 0.418(12) 1 d . . P A 1
O2A O 0.2588(14) 0.3171(18) 0.6038(18) 0.052(4) Uani 0.418(12) 1 d . . P A 1
O3A O 0.240(2) 0.185(2) 0.590(3) 0.127(12) Uani 0.582(12) 1 d . . P A 1
O4A O 0.229(3) 0.260(4) 0.476(4) 0.127(12) Uani 0.418(12) 1 d . . P A 1
Cl1B Cl 0.21138(17) 0.25927(17) 0.57276(19) 0.0315(6) Uani 0.582(12) 1 d . . P A 2
O1B O 0.1303(6) 0.2472(10) 0.5872(8) 0.052(4) Uani 0.418(12) 1 d . . P A 2
O2B O 0.2530(10) 0.2412(14) 0.6535(13) 0.052(4) Uani 0.582(12) 1 d . . P A 2
O3B O 0.2128(12) 0.3445(10) 0.5655(13) 0.049(4) Uani 0.582(12) 1 d . . P A 2
O4B O 0.2422(13) 0.2246(11) 0.4979(16) 0.049(4) Uani 0.582(12) 1 d . . P A 2
O5 O 0.4093(6) 0.2769(6) 0.6805(9) 0.053(3) Uani 1 1 d D . . . .
H1W H 0.418(9) 0.229(3) 0.682(13) 0.063 Uiso 1 1 d D U . . .
H2W H 0.365(5) 0.279(9) 0.658(12) 0.063 Uiso 1 1 d D U . . .

loop_
_atom_site_aniso_label
_atom_site_aniso_U_11
_atom_site_aniso_U_22
_atom_site_aniso_U_33
_atom_site_aniso_U_23
_atom_site_aniso_U_13
_atom_site_aniso_U_12
Hg1 0.0506(5) 0.0506(5) 0.0282(5) 0.000 0.000 0.000
Zn1 0.0189(11) 0.0322(13) 0.0291(13) 0.000 0.000 -0.0023(10)
S1 0.0269(14) 0.0337(15) 0.0344(19) 0.0041(13) -0.0012(12) 0.0062(12)
N1 0.023(5) 0.030(5) 0.033(5) -0.005(4) 0.003(4) 0.000(4)
N2 0.022(5) 0.029(5) 0.029(6) -0.004(4) 0.002(4) 0.005(4)
C1 0.026(6) 0.028(6) 0.027(7) -0.009(5) 0.006(5) 0.001(5)
C2 0.045(8) 0.033(6) 0.031(6) -0.010(5) 0.013(6) -0.001(6)
C3 0.043(7) 0.014(5) 0.035(6) 0.002(4) -0.004(5) 0.009(5)
C4 0.021(5) 0.034(6) 0.038(7) -0.005(5) -0.001(5) 0.010(4)
C5 0.035(6) 0.014(5) 0.030(6) -0.009(4) -0.005(5) 0.008(4)
C6 0.016(5) 0.034(6) 0.033(6) 0.005(5) 0.001(5) 0.002(4)
C16 0.025(5) 0.034(6) 0.043(7) 0.004(6) -0.005(5) 0.007(5)
C15 0.030(6) 0.029(6) 0.028(6) 0.002(5) -0.007(5) -0.005(5)
C7 0.026(6) 0.022(5) 0.045(7) 0.003(5) 0.007(5) -0.002(4)
Hg2 0.0524(5) 0.0524(5) 0.0264(5) 0.000 0.000 0.000
Zn2 0.0151(10) 0.0228(11) 0.0263(11) 0.000 0.000 -0.0004(9)
S2 0.0209(12) 0.0288(14) 0.0327(18) 0.0043(12) 0.0002(11) 0.0004(10)
N3 0.022(5) 0.011(4) 0.031(5) -0.005(3) -0.005(4) -0.003(3)
N4 0.011(4) 0.026(5) 0.027(5) -0.001(4) -0.005(3) 0.002(3)
C8 0.031(6) 0.022(6) 0.056(8) 0.014(6) -0.005(6) 0.000(5)
C9 0.041(8) 0.048(8) 0.032(8) 0.010(6) -0.009(6) 0.003(6)
C10 0.041(7) 0.025(6) 0.038(7) 0.005(5) -0.008(6) 0.006(5)
C11 0.049(8) 0.021(6) 0.034(6) -0.001(5) 0.003(6) -0.001(5)
C12 0.038(6) 0.024(5) 0.034(6) -0.008(5) 0.006(5) -0.003(5)
C13 0.028(6) 0.018(5) 0.030(6) -0.004(4) 0.004(5) 0.004(4)
C14 0.021(5) 0.026(6) 0.042(6) -0.003(5) -0.001(5) 0.002(4)
Cl1A 0.0264(13) 0.0315(14) 0.0365(15) 0.0002(11) -0.0011(11) -0.0028(11)
O1A 0.022(6) 0.102(11) 0.032(6) 0.024(7) 0.008(4) 0.003(6)
O2A 0.030(7) 0.077(11) 0.049(9) 0.005(8) 0.006(6) 0.011(7)
O3A 0.087(19) 0.13(3) 0.16(3) 0.01(2) 0.03(2) -0.017(17)
O4A 0.087(19) 0.13(3) 0.16(3) 0.01(2) 0.03(2) -0.017(17)
Cl1B 0.0264(13) 0.0315(14) 0.0365(15) 0.0002(11) -0.0011(11) -0.0028(11)
O1B 0.022(6) 0.102(11) 0.032(6) 0.024(7) 0.008(4) 0.003(6)
O2B 0.030(7) 0.077(11) 0.049(9) 0.005(8) 0.006(6) 0.011(7)
O3B 0.057(8) 0.037(7) 0.053(8) -0.002(6) 0.013(7) -0.014(6)
O4B 0.057(8) 0.037(7) 0.053(8) -0.002(6) 0.013(7) -0.014(6)
O5 0.039(6) 0.033(5) 0.086(8) -0.006(5) -0.027(6) 0.004(4)

loop_
_atom_type_symbol
_atom_type_description
_atom_type_scat_dispersion_real
_atom_type_scat_dispersion_imag
_atom_type_scat_source
C C 0.0181 0.0091 'International Tables Vol C Tables 4.2.6.8 and 6.1.1.4'
H H 0.0000 0.0000 'International Tables Vol C Tables 4.2.6.8 and 6.1.1.4'
N N 0.0311 0.0180 'International Tables Vol C Tables 4.2.6.8 and 6.1.1.4'
O O 0.0492 0.0322 'International Tables Vol C Tables 4.2.6.8 and 6.1.1.4'
S S 0.3331 0.5567 'International Tables Vol C Tables 4.2.6.8 and 6.1.1.4'
Cl Cl 0.3639 0.7018 'International Tables Vol C Tables 4.2.6.8 and 6.1.1.4'
Zn Zn -1.5491 0.6778 'International Tables Vol C Tables 4.2.6.8 and 6.1.1.4'
Hg Hg -4.2923 7.6849 'International Tables Vol C Tables 4.2.6.8 and 6.1.1.4'

loop_
_geom_angle_atom_site_label_1
_geom_angle_atom_site_label_2
_geom_angle_atom_site_label_3
_geom_angle
_geom_angle_site_symmetry_1
_geom_angle_site_symmetry_3
S1 Hg1 S1 93.25(15) 8_546 7_556
S1 Hg1 S1 118.14(9) 8_546 .
S1 Hg1 S1 118.14(9) 7_556 .
S1 Hg1 S1 118.14(9) 8_546 2_655
S1 Hg1 S1 118.14(9) 7_556 2_655
S1 Hg1 S1 93.25(15) . 2_655
N2 Zn1 N2 177.6(6) . 2_655
N2 Zn1 N1 78.0(4) . .
N2 Zn1 N1 103.7(4) 2_655 .
N2 Zn1 N1 103.7(4) . 2_655
N2 Zn1 N1 78.0(4) 2_655 2_655
N1 Zn1 N1 90.9(5) . 2_655
N2 Zn1 S1 96.4(3) . 2_655
N2 Zn1 S1 81.9(3) 2_655 2_655
N1 Zn1 S1 92.9(3) . 2_655
N1 Zn1 S1 159.9(3) 2_655 2_655
N2 Zn1 S1 81.9(3) . .
N2 Zn1 S1 96.4(3) 2_655 .
N1 Zn1 S1 159.9(3) . .
N1 Zn1 S1 92.9(3) 2_655 .
S1 Zn1 S1 90.16(17) 2_655 .
C8 S1 Hg1 100.7(5) . .
C8 S1 Zn1 94.7(4) . .
Hg1 S1 Zn1 88.29(11) . .
C5 N1 C1 116.7(11) . .
C5 N1 Zn1 113.1(8) . .
C1 N1 Zn1 130.0(8) . .
C7 N2 C6 112.4(9) . .
C7 N2 Zn1 115.3(8) . .
C6 N2 Zn1 106.9(7) . .
C7 N2 H2 107.3 . .
C6 N2 H2 107.3 . .
Zn1 N2 H2 107.3 . .
N1 C1 C2 125.8(12) . .
N1 C1 H1 117.1 . .
C2 C1 H1 117.1 . .
C1 C2 C3 116.2(12) . .
C1 C2 H2A 121.9 . .
C3 C2 H2A 121.9 . .
C4 C3 C2 120.0(12) . .
C4 C3 H3 120.0 . .
C2 C3 H3 120.0 . .
C3 C4 C5 119.3(12) . .
C3 C4 H4A 120.3 . .
C5 C4 H4A 120.3 . .
N1 C5 C4 121.9(12) . .
N1 C5 C6 116.8(10) . .
C4 C5 C6 121.2(11) . .
N2 C6 C5 109.3(9) . .
N2 C6 H6A 109.8 . .
C5 C6 H6A 109.8 . .
N2 C6 H6B 109.8 . .
C5 C6 H6B 109.8 . .
H6A C6 H6B 108.3 . .
C15 C16 S2 113.0(8) . .
C15 C16 H16A 109.0 . .
S2 C16 H16A 109.0 . .
C15 C16 H16B 109.0 . .
S2 C16 H16B 109.0 . .
H16A C16 H16B 107.8 . .
N4 C15 C16 110.0(10) . .
N4 C15 H15A 109.7 . .
C16 C15 H15A 109.7 . .
N4 C15 H15B 109.7 . .
C16 C15 H15B 109.7 . .
H15A C15 H15B 108.2 . .
N2 C7 C8 110.4(10) . .
N2 C7 H7A 109.6 . .
C8 C7 H7A 109.6 . .
N2 C7 H7B 109.6 . .
C8 C7 H7B 109.6 . .
H7A C7 H7B 108.1 . .
S2 Hg2 S2 95.51(14) 4_655 3_565
S2 Hg2 S2 116.87(8) 4_655 2_665
S2 Hg2 S2 116.87(8) 3_565 2_665
S2 Hg2 S2 116.87(8) 4_655 .
S2 Hg2 S2 116.87(8) 3_565 .
S2 Hg2 S2 95.51(14) 2_665 .
N4 Zn2 N4 179.6(5) 2_665 .
N4 Zn2 N3 102.5(4) 2_665 .
N4 Zn2 N3 77.2(3) . .
N4 Zn2 N3 77.2(3) 2_665 2_665
N4 Zn2 N3 102.5(4) . 2_665
N3 Zn2 N3 87.4(4) . 2_665
N4 Zn2 S2 97.5(3) 2_665 .
N4 Zn2 S2 82.8(3) . .
N3 Zn2 S2 159.5(2) . .
N3 Zn2 S2 92.9(2) 2_665 .
N4 Zn2 S2 82.8(3) 2_665 2_665
N4 Zn2 S2 97.5(3) . 2_665
N3 Zn2 S2 92.9(2) . 2_665
N3 Zn2 S2 159.5(2) 2_665 2_665
S2 Zn2 S2 93.94(16) . 2_665
C16 S2 Hg2 96.8(5) . .
C16 S2 Zn2 94.4(4) . .
Hg2 S2 Zn2 85.28(10) . .
C9 N3 C13 118.4(11) . .
C9 N3 Zn2 130.1(9) . .
C13 N3 Zn2 111.4(7) . .
C14 N4 C15 111.6(9) . .
C14 N4 Zn2 107.8(6) . .
C15 N4 Zn2 112.6(7) . .
C14 N4 H4 108.2 . .
C15 N4 H4 108.2 . .
Zn2 N4 H4 108.2 . .
C7 C8 S1 113.6(8) . .
C7 C8 H8A 108.8 . .
S1 C8 H8A 108.8 . .
C7 C8 H8B 108.8 . .
S1 C8 H8B 108.8 . .
H8A C8 H8B 107.7 . .
N3 C9 C10 123.6(14) . .
N3 C9 H9 118.2 . .
C10 C9 H9 118.2 . .
C11 C10 C9 118.0(13) . .
C11 C10 H10 121.0 . .
C9 C10 H10 121.0 . .
C10 C11 C12 119.8(12) . .
C10 C11 H11 120.1 . .
C12 C11 H11 120.1 . .
C11 C12 C13 118.7(12) . .
C11 C12 H12 120.7 . .
C13 C12 H12 120.7 . .
N3 C13 C12 121.5(11) . .
N3 C13 C14 116.3(10) . .
C12 C13 C14 122.1(11) . .
N4 C14 C13 110.6(9) . .
N4 C14 H14A 109.5 . .
C13 C14 H14A 109.5 . .
N4 C14 H14B 109.5 . .
C13 C14 H14B 109.5 . .
H14A C14 H14B 108.1 . .
O2A Cl1A O3A 113(2) . .
O2A Cl1A O1A 129.1(13) . .
O3A Cl1A O1A 100.1(15) . .
O2A Cl1A O4A 103(3) . .
O3A Cl1A O4A 97(3) . .
O1A Cl1A O4A 110(2) . .
O4B Cl1B O1B 115.8(11) . .
O4B Cl1B O2B 115.3(13) . .
O1B Cl1B O2B 108.1(9) . .
O4B Cl1B O3B 110.6(11) . .
O1B Cl1B O3B 100.0(10) . .
O2B Cl1B O3B 105.5(13) . .
H1W O5 H2W 102(4) . .

loop_
_geom_bond_atom_site_label_1
_geom_bond_atom_site_label_2
_geom_bond_distance
_geom_bond_site_symmetry_2
Hg1 S1 2.529(4) 8_546
Hg1 S1 2.529(4) 7_556
Hg1 S1 2.529(4) .
Hg1 S1 2.529(4) 2_655
Zn1 N2 2.135(10) .
Zn1 N2 2.135(10) 2_655
Zn1 N1 2.165(11) .
Zn1 N1 2.165(11) 2_655
Zn1 S1 2.596(4) 2_655
Zn1 S1 2.596(4) .
S1 C8 1.803(13) .
N1 C5 1.331(15) .
N1 C1 1.354(17) .
N2 C7 1.460(16) .
N2 C6 1.486(15) .
N2 H2 1.0000 .
C1 C2 1.36(2) .
C1 H1 0.9500 .
C2 C3 1.394(19) .
C2 H2A 0.9500 .
C3 C4 1.369(18) .
C3 H3 0.9500 .
C4 C5 1.395(17) .
C4 H4A 0.9500 .
C5 C6 1.503(17) .
C6 H6A 0.9900 .
C6 H6B 0.9900 .
C16 C15 1.524(17) .
C16 S2 1.846(12) .
C16 H16A 0.9900 .
C16 H16B 0.9900 .
C15 N4 1.481(14) .
C15 H15A 0.9900 .
C15 H15B 0.9900 .
C7 C8 1.548(16) .
C7 H7A 0.9900 .
C7 H7B 0.9900 .
Hg2 S2 2.542(3) 4_655
Hg2 S2 2.542(3) 3_565
Hg2 S2 2.542(3) 2_665
Hg2 S2 2.542(3) .
Zn2 N4 2.122(9) 2_665
Zn2 N4 2.122(9) .
Zn2 N3 2.238(9) .
Zn2 N3 2.238(9) 2_665
Zn2 S2 2.574(3) .
Zn2 S2 2.574(3) 2_665
N3 C9 1.323(17) .
N3 C13 1.350(15) .
N4 C14 1.474(15) .
N4 H4 1.0000 .
C8 H8A 0.9900 .
C8 H8B 0.9900 .
C9 C10 1.40(2) .
C9 H9 0.9500 .
C10 C11 1.37(2) .
C10 H10 0.9500 .
C11 C12 1.378(19) .
C11 H11 0.9500 .
C12 C13 1.407(17) .
C12 H12 0.9500 .
C13 C14 1.485(17) .
C14 H14A 0.9900 .
C14 H14B 0.9900 .
Cl1A O2A 1.36(3) .
Cl1A O3A 1.39(4) .
Cl1A O1A 1.411(11) .
Cl1A O4A 1.51(6) .
Cl1B O4B 1.39(2) .
Cl1B O1B 1.411(11) .
Cl1B O2B 1.46(2) .
Cl1B O3B 1.454(18) .
O5 H1W 0.83(3) .
O5 H2W 0.83(3) .

loop_
_geom_hbond_atom_site_label_D
_geom_hbond_atom_site_label_H
_geom_hbond_atom_site_label_A
_geom_hbond_distance_DH
_geom_hbond_distance_HA
_geom_hbond_distance_DA
_geom_hbond_angle_DHA
_geom_hbond_site_symmetry_A
N2 H2 O1A 1.00 2.52 3.190(17) 124.1 3_556
N2 H2 O3B 1.00 2.36 3.25(2) 147.4 3_556
C4 H4A S2 0.95 2.98 3.877(13) 157.8 7_455
C6 H6A O3A 0.99 2.64 3.44(5) 137.9 .
C6 H6B O1A 0.99 2.58 3.257(17) 125.8 3_556
C7 H7A O4A 0.99 2.50 3.26(7) 133.6 3_556
N4 H4 O5 1.00 1.92 2.858(14) 155.7 3_566
C8 H8A O3B 0.99 2.66 3.44(3) 135.9 3_556
C12 H12 O4A 0.95 2.31 3.13(5) 143.9 .
C12 H12 O4B 0.95 2.63 3.37(2) 135.2 .
C14 H14A O1A 0.99 2.63 3.599(18) 165.4 6_554
O5 H1W S1 0.83(3) 2.45(9) 3.221(11) 155(18) 2_655
O5 H2W Cl1A 0.83(3) 2.94(4) 3.760(10) 170(14) .
O5 H2W O2A 0.83(3) 2.09(5) 2.90(3) 165(15) .
O5 H2W O2B 0.83(3) 2.01(10) 2.76(2) 149(17) .

loop_
_geom_torsion_atom_site_label_1
_geom_torsion_atom_site_label_2
_geom_torsion_atom_site_label_3
_geom_torsion_atom_site_label_4
_geom_torsion
C5 N1 C1 C2 1.0(18)
Zn1 N1 C1 C2 176.0(9)
N1 C1 C2 C3 -0.4(19)
C1 C2 C3 C4 -0.3(18)
C2 C3 C4 C5 0.5(18)
C1 N1 C5 C4 -0.9(16)
Zn1 N1 C5 C4 -176.7(8)
C1 N1 C5 C6 -178.4(10)
Zn1 N1 C5 C6 5.7(12)
C3 C4 C5 N1 0.2(17)
C3 C4 C5 C6 177.6(11)
C7 N2 C6 C5 170.2(10)
Zn1 N2 C6 C5 42.7(11)
N1 C5 C6 N2 -33.1(14)
C4 C5 C6 N2 149.3(10)
S2 C16 C15 N4 56.1(12)
C6 N2 C7 C8 -173.7(10)
Zn1 N2 C7 C8 -50.8(12)
C15 C16 S2 Hg2 58.3(10)
C15 C16 S2 Zn2 -27.5(10)
C16 C15 N4 C14 -178.1(10)
C16 C15 N4 Zn2 -56.7(11)
N2 C7 C8 S1 55.2(14)
Hg1 S1 C8 C7 58.5(11)
Zn1 S1 C8 C7 -30.7(11)
C13 N3 C9 C10 1(2)
Zn2 N3 C9 C10 177.6(11)
N3 C9 C10 C11 -1(2)
C9 C10 C11 C12 0(2)
C10 C11 C12 C13 1.3(18)
C9 N3 C13 C12 1.0(17)
Zn2 N3 C13 C12 -176.3(9)
C9 N3 C13 C14 -175.4(12)
Zn2 N3 C13 C14 7.3(12)
C11 C12 C13 N3 -2.0(17)
C11 C12 C13 C14 174.1(11)
C15 N4 C14 C13 169.1(9)
Zn2 N4 C14 C13 45.0(11)
N3 C13 C14 N4 -35.1(14)
C12 C13 C14 N4 148.6(11)
